data_1507657
loop_
_publ_author_name
'Shomura, Ryo'
'Sugiyasu, Kazunori'
'Yasuda, Takeshi'
'Sato, Akira'
'Takeuchi, Masayuki'

_publ_section_title
;
 Electrochemical Generation and Spectroscopic Characterization of Charge
 Carriers within Isolated Planar Polythiophene
;
_journal_issue 9
_journal_name_full Macromolecules
_journal_page_first 3759
_journal_paper_doi 10.1021/ma300373n
_journal_volume 45
_journal_year 2012
_chemical_formula_sum 'C40 H38 Cl2 O4 S4'
_chemical_formula_weight 781.84
_chemical_name_systematic
; 
 ? 
;
_space_group_IT_number 14
_symmetry_space_group_name_Hall '-P 2yn'
_symmetry_space_group_name_H-M 'P 1 21/n 1'
_atom_sites_solution_hydrogens geom
_atom_sites_solution_primary direct
_atom_sites_solution_secondary difmap
_audit_creation_method SHELXL-97
_cell_angle_alpha 90.00
_cell_angle_beta 90.117(7)
_cell_angle_gamma 90.00
_cell_formula_units_Z 2
_cell_length_a 13.852(7)
_cell_length_b 10.083(5)
_cell_length_c 14.448(7)
_cell_measurement_temperature 293(2)
_cell_volume 2017.9(17)
_computing_structure_refinement 'SHELXL-97 (Sheldrick, 1997)'
_computing_structure_solution 'SHELXS-97 (Sheldrick, 1990)'
_diffrn_ambient_temperature 293(2)
_diffrn_measured_fraction_theta_full 0.916
_diffrn_measured_fraction_theta_max 0.916
_diffrn_radiation_monochromator graphite
_diffrn_radiation_source 'fine-focus sealed tube'
_diffrn_radiation_type MoK\a
_diffrn_radiation_wavelength 0.71073
_diffrn_reflns_av_R_equivalents 0.0235
_diffrn_reflns_av_sigmaI/netI 0.0213
_diffrn_reflns_limit_h_max 17
_diffrn_reflns_limit_h_min -16
_diffrn_reflns_limit_k_max 12
_diffrn_reflns_limit_k_min -12
_diffrn_reflns_limit_l_max 15
_diffrn_reflns_limit_l_min -18
_diffrn_reflns_number 15068
_diffrn_reflns_theta_full 26.98
_diffrn_reflns_theta_max 26.98
_diffrn_reflns_theta_min 2.03
_exptl_absorpt_coefficient_mu 0.406
_exptl_crystal_density_diffrn 1.287
_exptl_crystal_density_method 'not measured'
_exptl_crystal_F_000 816
_refine_diff_density_max 3.439
_refine_diff_density_min -1.273
_refine_diff_density_rms 0.140
_refine_ls_extinction_method none
_refine_ls_goodness_of_fit_ref 1.636
_refine_ls_hydrogen_treatment mixed
_refine_ls_matrix_type full
_refine_ls_number_parameters 223
_refine_ls_number_reflns 4040
_refine_ls_number_restraints 0
_refine_ls_restrained_S_all 1.636
_refine_ls_R_factor_all 0.1098
_refine_ls_R_factor_gt 0.1042
_refine_ls_shift/su_max 1.882
_refine_ls_shift/su_mean 0.009
_refine_ls_structure_factor_coef Fsqd
_refine_ls_weighting_details 'calc w=1/[\s^2^(Fo^2^)+(0.1033P)^2^+3.9404P] where P=(Fo^2^+2Fc^2^)/3'
_refine_ls_weighting_scheme calc
_refine_ls_wR_factor_gt 0.2810
_refine_ls_wR_factor_ref 0.2854
_reflns_number_gt 3680
_reflns_number_total 4040
_reflns_threshold_expression >2sigma(I)
_cod_data_source_file ma300373n_si_002.cif
_cod_data_source_block shelxl
_cod_original_cell_volume 2018.1(17)
_cod_database_code 1507657

loop_
_symmetry_equiv_pos_as_xyz
'x, y, z'
'-x+1/2, y+1/2, -z+1/2'
'-x, -y, -z'
'x-1/2, -y-1/2, z-1/2'

loop_
_atom_site_label
_atom_site_type_symbol
_atom_site_fract_x
_atom_site_fract_y
_atom_site_fract_z
_atom_site_U_iso_or_equiv
_atom_site_adp_type
_atom_site_occupancy
_atom_site_symmetry_multiplicity
_atom_site_calc_flag
_atom_site_refinement_flags
S1 S 0.06051(8) 0.13220(11) 1.10817(8) 0.0243(3) Uani 1 1 d .
S2 S 0.33123(10) 0.34333(14) 1.09638(10) 0.0391(4) Uani 1 1 d .
O2 O 0.1106(3) 0.1577(3) 0.8003(2) 0.0343(8) Uani 1 1 d .
O3 O 0.1662(2) -0.2388(3) 0.9546(2) 0.0313(8) Uani 1 1 d .
C5 C 0.1413(3) -0.0440(5) 0.8718(3) 0.0256(9) Uani 1 1 d .
C6 C 0.2352(3) 0.2545(4) 1.1404(3) 0.0272(10) Uani 1 1 d .
C7 C 0.1569(3) -0.1803(5) 0.8695(3) 0.0273(10) Uani 1 1 d .
C8 C 0.1287(3) 0.0259(5) 0.7881(3) 0.0285(10) Uani 1 1 d .
C9 C 0.1606(4) -0.2478(5) 0.7854(4) 0.0329(11) Uani 1 1 d .
H9 H 0.1715 -0.3388 0.7838 0.039 Uiso 1 1 calc R
C10 C 0.1308(3) 0.0288(4) 0.9604(3) 0.0249(9) Uani 1 1 d .
C11 C 0.1793(3) 0.1675(4) 1.0807(3) 0.0246(9) Uani 1 1 d .
C12 C 0.2053(3) 0.1058(4) 1.0002(3) 0.0253(9) Uani 1 1 d .
H12 H 0.2664 0.1137 0.9741 0.030 Uiso 1 1 calc R
C13 C 0.1477(4) -0.1766(6) 0.7044(4) 0.0368(12) Uani 1 1 d .
H13 H 0.1496 -0.2215 0.6482 0.044 Uiso 1 1 calc R
C14 C -0.0383(4) 0.3526(5) 0.8943(4) 0.0339(11) Uani 1 1 d .
H14A H -0.0451 0.2570 0.8902 0.041 Uiso 1 1 calc R
H14B H 0.0169 0.3716 0.9335 0.041 Uiso 1 1 calc R
C15 C 0.0458(3) 0.0321(4) 1.0102(3) 0.0229(9) Uani 1 1 d .
C16 C 0.0769(4) 0.3782(5) 0.7530(4) 0.0359(12) Uani 1 1 d .
H16A H 0.0856 0.4369 0.7005 0.043 Uiso 1 1 calc R
H16B H 0.1272 0.3987 0.7975 0.043 Uiso 1 1 calc R
C17 C 0.1450(4) -0.3781(5) 0.9614(4) 0.0350(11) Uani 1 1 d .
H17A H 0.1983 -0.4296 0.9369 0.042 Uiso 1 1 calc R
H17B H 0.0876 -0.3989 0.9258 0.042 Uiso 1 1 calc R
C18 C 0.0913(4) 0.2376(5) 0.7203(3) 0.0310(10) Uani 1 1 d .
H18A H 0.0338 0.2061 0.6889 0.037 Uiso 1 1 calc R
H18B H 0.1451 0.2331 0.6776 0.037 Uiso 1 1 calc R
C19 C 0.2890(4) 0.3791(5) 1.2663(4) 0.0383(12) Uani 1 1 d .
H19 H 0.2906 0.4101 1.3269 0.046 Uiso 1 1 calc R
C20 C 0.1319(4) -0.0404(5) 0.7041(4) 0.0342(11) Uani 1 1 d .
H20 H 0.1236 0.0053 0.6487 0.041 Uiso 1 1 calc R
C21 C -0.0209(4) 0.4097(5) 0.7974(4) 0.0370(12) Uani 1 1 d .
H21A H -0.0713 0.3771 0.7567 0.044 Uiso 1 1 calc R
H21B H -0.0276 0.5053 0.8008 0.044 Uiso 1 1 calc R
C22 C 0.3527(4) 0.4177(5) 1.2009(4) 0.0366(12) Uani 1 1 d .
H22 H 0.4025 0.4777 1.2114 0.044 Uiso 1 1 calc R
C23 C -0.1292(4) 0.4117(5) 0.9378(4) 0.0354(11) Uani 1 1 d .
H23A H -0.1848 0.3814 0.9027 0.043 Uiso 1 1 calc R
H23B H -0.1263 0.5074 0.9317 0.043 Uiso 1 1 calc R
C24 C 0.21547(16) 0.2818(2) 1.23179(15) 0.0363(12) Uani 1 1 d .
H24 H 0.1652 0.2459 1.2662 0.044 Uiso 1 1 calc R
Cl04 Cl 0.08167(16) 0.1644(2) 0.46957(15) 0.0738(13) Uiso 0.658(9) 1 d PR
Cl03 Cl 0.06415(16) 0.4253(2) 0.39991(15) 0.0577(14) Uiso 0.478(8) 1 d PR
C02 C 0.09655(16) 0.3447(2) 0.47961(15) 0.077(4) Uiso 1.00(3) 1 d R

loop_
_atom_site_aniso_label
_atom_site_aniso_U_11
_atom_site_aniso_U_22
_atom_site_aniso_U_33
_atom_site_aniso_U_23
_atom_site_aniso_U_13
_atom_site_aniso_U_12
S1 0.0226(6) 0.0237(6) 0.0265(6) -0.0028(4) -0.0010(4) -0.0018(4)
S2 0.0359(7) 0.0377(7) 0.0438(8) -0.0049(6) 0.0001(6) -0.0127(5)
O2 0.044(2) 0.0258(17) 0.0326(19) 0.0015(14) 0.0017(15) 0.0009(15)
O3 0.0362(18) 0.0192(16) 0.0386(19) -0.0019(14) -0.0036(15) -0.0013(13)
C5 0.020(2) 0.026(2) 0.031(2) -0.0033(18) -0.0005(17) -0.0046(17)
C6 0.026(2) 0.021(2) 0.035(2) 0.0011(18) -0.0039(18) -0.0038(17)
C7 0.021(2) 0.028(2) 0.032(2) -0.0016(19) 0.0006(18) -0.0012(17)
C8 0.024(2) 0.027(2) 0.035(3) -0.0027(19) 0.0023(18) -0.0027(18)
C9 0.033(2) 0.025(2) 0.041(3) -0.008(2) 0.002(2) 0.0015(19)
C10 0.026(2) 0.020(2) 0.028(2) 0.0010(17) -0.0015(17) 0.0001(17)
C11 0.023(2) 0.021(2) 0.030(2) 0.0017(17) -0.0014(17) -0.0024(16)
C12 0.025(2) 0.022(2) 0.030(2) 0.0004(17) 0.0006(17) -0.0027(17)
C13 0.038(3) 0.037(3) 0.035(3) -0.013(2) 0.004(2) 0.000(2)
C14 0.038(3) 0.021(2) 0.043(3) 0.003(2) -0.003(2) 0.0008(19)
C15 0.027(2) 0.0145(19) 0.027(2) -0.0018(16) -0.0030(17) 0.0006(16)
C16 0.039(3) 0.028(3) 0.040(3) 0.006(2) 0.000(2) -0.002(2)
C17 0.041(3) 0.019(2) 0.046(3) -0.003(2) 0.003(2) 0.002(2)
C18 0.033(2) 0.030(2) 0.031(2) 0.0048(19) 0.0010(19) -0.0017(19)
C19 0.041(3) 0.035(3) 0.038(3) -0.012(2) -0.004(2) -0.006(2)
C20 0.034(3) 0.037(3) 0.031(3) 0.001(2) 0.002(2) -0.001(2)
C21 0.040(3) 0.026(2) 0.045(3) 0.004(2) -0.002(2) 0.004(2)
C22 0.032(3) 0.029(2) 0.048(3) -0.008(2) -0.007(2) -0.005(2)
C23 0.038(3) 0.023(2) 0.045(3) 0.005(2) -0.002(2) 0.004(2)
C24 0.036(3) 0.029(2) 0.044(3) -0.007(2) -0.007(2) -0.003(2)

loop_
_atom_type_symbol
_atom_type_description
_atom_type_scat_dispersion_real
_atom_type_scat_dispersion_imag
_atom_type_scat_source
C C 0.0033 0.0016 'International Tables Vol C Tables 4.2.6.8 and 6.1.1.4'
H H 0.0000 0.0000 'International Tables Vol C Tables 4.2.6.8 and 6.1.1.4'
O O 0.0106 0.0060 'International Tables Vol C Tables 4.2.6.8 and 6.1.1.4'
S S 0.1246 0.1234 'International Tables Vol C Tables 4.2.6.8 and 6.1.1.4'
Cl Cl 0.1484 0.1585 'International Tables Vol C Tables 4.2.6.8 and 6.1.1.4'

loop_
_geom_angle_atom_site_label_1
_geom_angle_atom_site_label_2
_geom_angle_atom_site_label_3
_geom_angle
_geom_angle_site_symmetry_1
_geom_angle_site_symmetry_3
C11 S1 C15 92.4(2) . .
C22 S2 C6 92.0(3) . .
C8 O2 C18 118.5(4) . .
C7 O3 C17 117.6(4) . .
C8 C5 C7 119.5(4) . .
C8 C5 C10 118.7(4) . .
C7 C5 C10 121.6(4) . .
C24 C6 C11 125.7(4) . .
C24 C6 S2 113.8(3) . .
C11 C6 S2 120.3(4) . .
O3 C7 C9 124.6(4) . .
O3 C7 C5 114.8(4) . .
C9 C7 C5 120.6(5) . .
O2 C8 C5 113.5(4) . .
O2 C8 C20 126.1(5) . .
C5 C8 C20 120.4(5) . .
C13 C9 C7 118.6(5) . .
C15 C10 C12 113.5(4) . .
C15 C10 C5 123.1(4) . .
C12 C10 C5 123.3(4) . .
C12 C11 C6 129.7(4) . .
C12 C11 S1 110.7(3) . .
C6 C11 S1 119.6(4) . .
C11 C12 C10 113.7(4) . .
C9 C13 C20 122.4(5) . .
C23 C14 C21 111.1(4) . .
C10 C15 C15 128.9(5) . 3_557
C10 C15 S1 109.7(3) . .
C15 C15 S1 121.4(5) 3_557 .
C18 C16 C21 116.3(4) . .
O3 C17 C23 108.3(4) . 3_557
O2 C18 C16 107.5(4) . .
C22 C19 C24 113.6(4) . .
C13 C20 C8 118.6(5) . .
C16 C21 C14 116.5(4) . .
C19 C22 S2 112.2(4) . .
C14 C23 C17 115.4(4) . 3_557
C6 C24 C19 108.3(3) . .
Cl03 C02 Cl04 116.7 . .

loop_
_geom_bond_atom_site_label_1
_geom_bond_atom_site_label_2
_geom_bond_distance
_geom_bond_site_symmetry_2
S1 C11 1.731(5) .
S1 C15 1.750(4) .
S2 C22 1.711(6) .
S2 C6 1.727(5) .
O2 C8 1.364(6) .
O2 C18 1.433(6) .
O3 C7 1.369(6) .
O3 C17 1.438(6) .
C5 C8 1.411(7) .
C5 C7 1.391(7) .
C5 C10 1.484(6) .
C6 C24 1.376(5) .
C6 C11 1.452(6) .
C7 C9 1.394(7) .
C8 C20 1.386(7) .
C9 C13 1.384(8) .
C10 C15 1.381(6) .
C10 C12 1.413(6) .
C11 C12 1.368(7) .
C13 C20 1.391(8) .
C14 C23 1.529(7) .
C14 C21 1.533(8) .
C15 C15 1.453(9) 3_557
C16 C18 1.508(7) .
C16 C21 1.533(8) .
C17 C23 1.512(8) 3_557
C19 C22 1.352(8) .
C19 C24 1.499(6) .
C23 C17 1.512(8) 3_557
Cl04 C02 1.8349 .
Cl03 C02 1.4785 .
